data_8106280
loop_
_publ_author_name
'Said, Musa A.'
'Aouad, Mohamed R.'
'Almutairi, Saud M.'
'Hughes, David L.'
'Messali, Mouslim'

_publ_section_title
;
 Crystal structure of 1-heptylpyridazin-1-ium iodide, C11H19N2I
;
_journal_issue 4
_journal_name_full 'Zeitschrift f\"ur Kristallographie - New Crystal Structures'
_journal_page_first 739
_journal_page_last 741
_journal_paper_doi 10.1515/ncrs-2018-0090
_journal_volume 233
_journal_year 2018
_chemical_formula_moiety 'C11 H19 N2, I'
_chemical_formula_structural 'C4H4N2-(CH2)6-Me iodide'
_chemical_formula_sum 'C11 H19 I N2'
_chemical_formula_weight 306.18
_space_group_crystal_system triclinic
_space_group_IT_number 2
_space_group_name_Hall '-P 1'
_space_group_name_H-M_alt 'P -1'
_atom_sites_solution_hydrogens geom
_atom_sites_solution_primary dual
_cell_angle_alpha 100.989(4)
_cell_angle_beta 94.768(4)
_cell_angle_gamma 97.327(4)
_cell_formula_units_Z 2
_cell_length_a 5.7074(3)
_cell_length_b 8.9811(5)
_cell_length_c 14.4312(8)
_cell_measurement_reflns_used 3790
_cell_measurement_temperature 295(2)
_cell_measurement_theta_max 25.6300
_cell_measurement_theta_min 3.3410
_cell_volume 715.83(7)
_computing_cell_refinement
;
CrysAlisPro, Agilent Technologies, Version 1.171.37.35 
;
_computing_data_collection
;
CrysAlisPro, Agilent Technologies, Version 1.171.37.35 
;
_computing_data_reduction
;
CrysAlisPro, Agilent Technologies, Version 1.171.37.35
;
_computing_molecular_graphics 'ORTEP (Johnson, 1976 and Farrugia, 2012)'
_computing_publication_material 'SHELXL-2014/7 (Sheldrick, 2015) and WINGX (Farrugia, 2012)'
_computing_structure_refinement 'SHELXL-2014/7 (Sheldrick, 2015b)'
_computing_structure_solution 'SHELXT (Sheldrick, 2015a)'
_diffrn_ambient_temperature 295(2)
_diffrn_detector_area_resol_mean 16.0050
_diffrn_measured_fraction_theta_full 0.998
_diffrn_measured_fraction_theta_max 0.998
_diffrn_measurement_device_type 'Oxford Diffraction Xcalibur 3/Sapphire3 CCD'
_diffrn_measurement_method 'Thin slice \f and \w scans'
_diffrn_radiation_monochromator graphite
_diffrn_radiation_source 'Enhance (Mo) X-ray Source'
_diffrn_radiation_type MoK\a
_diffrn_radiation_wavelength 0.71073
_diffrn_reflns_av_R_equivalents 0.0409
_diffrn_reflns_av_unetI/netI 0.0340
_diffrn_reflns_Laue_measured_fraction_full 0.998
_diffrn_reflns_Laue_measured_fraction_max 0.998
_diffrn_reflns_limit_h_max 7
_diffrn_reflns_limit_h_min -7
_diffrn_reflns_limit_k_max 11
_diffrn_reflns_limit_k_min -11
_diffrn_reflns_limit_l_max 18
_diffrn_reflns_limit_l_min -18
_diffrn_reflns_number 11383
_diffrn_reflns_point_group_measured_fraction_full 0.998
_diffrn_reflns_point_group_measured_fraction_max 0.998
_diffrn_reflns_theta_full 25.242
_diffrn_reflns_theta_max 27.498
_diffrn_reflns_theta_min 3.621
_exptl_absorpt_coefficient_mu 2.209
_exptl_absorpt_correction_T_max 1.000
_exptl_absorpt_correction_T_min 0.431
_exptl_absorpt_correction_type multi-scan
_exptl_absorpt_process_details
;
CrysAlisPro, Agilent Technologies,
Version 1.171.37.35 (release 13-08-2014 CrysAlis171 .NET)
(compiled Aug 13 2014,18:06:01)
Empirical absorption correction using spherical harmonics,
 implemented in SCALE3 ABSPACK scaling algorithm.
;
_exptl_crystal_colour 'light yellow'
_exptl_crystal_density_diffrn 1.421
_exptl_crystal_description prism
_exptl_crystal_F_000 304
_exptl_crystal_size_max 0.35
_exptl_crystal_size_mid 0.105
_exptl_crystal_size_min 0.10
_refine_diff_density_max 0.777
_refine_diff_density_min -0.469
_refine_diff_density_rms 0.079
_refine_ls_extinction_coef .
_refine_ls_extinction_method none
_refine_ls_goodness_of_fit_ref 1.038
_refine_ls_hydrogen_treatment constr
_refine_ls_matrix_type full
_refine_ls_number_parameters 127
_refine_ls_number_reflns 3285
_refine_ls_number_restraints 0
_refine_ls_restrained_S_all 1.038
_refine_ls_R_factor_all 0.0470
_refine_ls_R_factor_gt 0.0386
_refine_ls_shift/su_max 0.001
_refine_ls_shift/su_mean 0.000
_refine_ls_structure_factor_coef Fsqd
_refine_ls_weighting_details 'w=1/[\s^2^(Fo^2^)+(0.0470P)^2^] where P=(Fo^2^+2Fc^2^)/3'
_refine_ls_weighting_scheme calc
_refine_ls_wR_factor_gt 0.0873
_refine_ls_wR_factor_ref 0.0913
_reflns_Friedel_coverage 0.000
_reflns_Friedel_fraction_full .
_reflns_Friedel_fraction_max .
_reflns_number_gt 2794
_reflns_number_total 3285
_reflns_threshold_expression 'I > 2\s(I)'
_cod_data_source_file suppl_ncrs-2018-0090_suppl.cif
_cod_data_source_block musa36
_cod_original_sg_symbol_H-M P-1
_cod_database_code 8106280
_shelx_space_group_comment
;
The symmetry employed for this shelxl refinement is uniquely defined
by the following loop, which should always be used as a source of
symmetry information in preference to the above space-group names.
They are only intended as comments.
;
_publcif_info_exptl_table_max_cols 4
_publcif_info_exptl_table_use_headnotes n

loop_
_space_group_symop_operation_xyz
'x, y, z'
'-x, -y, -z'

loop_
_atom_site_label
_atom_site_type_symbol
_atom_site_fract_x
_atom_site_fract_y
_atom_site_fract_z
_atom_site_U_iso_or_equiv
_atom_site_adp_type
_atom_site_occupancy
_atom_site_site_symmetry_order
_atom_site_calc_flag
_atom_site_refinement_flags_posn
_atom_site_refinement_flags_adp
_atom_site_refinement_flags_occupancy
_atom_site_disorder_assembly
_atom_site_disorder_group
I I 0.90826(4) 0.75400(3) 0.58391(2) 0.06733(12) Uani 1 1 d . . . . .
N1 N 0.5799(5) 0.6420(3) 0.34437(19) 0.0579(7) Uani 1 1 d . . . . .
N2 N 0.7257(5) 0.7389(4) 0.3100(2) 0.0685(8) Uani 1 1 d . . . . .
C3 C 0.6800(7) 0.8800(4) 0.3215(3) 0.0741(10) Uani 1 1 d . . . . .
H3 H 0.7812 0.9504 0.2984 0.089 Uiso 1 1 calc R U . . .
C4 C 0.4921(8) 0.9308(5) 0.3657(3) 0.0754(11) Uani 1 1 d . . . . .
H4 H 0.4659 1.0322 0.3718 0.090 Uiso 1 1 calc R U . . .
C5 C 0.3474(7) 0.8281(6) 0.3997(3) 0.0766(11) Uani 1 1 d . . . . .
H5 H 0.2169 0.8566 0.4294 0.092 Uiso 1 1 calc R U . . .
C6 C 0.3969(6) 0.6810(5) 0.3895(2) 0.0676(9) Uani 1 1 d . . . . .
H6 H 0.3026 0.6089 0.4141 0.081 Uiso 1 1 calc R U . . .
C11 C 0.6434(8) 0.4853(5) 0.3325(3) 0.0798(11) Uani 1 1 d . . . . .
H11A H 0.8012 0.4903 0.3648 0.096 Uiso 1 1 calc R U . . .
H11B H 0.5328 0.4234 0.3624 0.096 Uiso 1 1 calc R U . . .
C12 C 0.6393(10) 0.4109(6) 0.2323(4) 0.0920(14) Uani 1 1 d . . . . .
H12A H 0.6896 0.3110 0.2289 0.110 Uiso 1 1 calc R U . . .
H12B H 0.7520 0.4720 0.2027 0.110 Uiso 1 1 calc R U . . .
C13 C 0.3966(9) 0.3914(6) 0.1775(3) 0.1012(15) Uani 1 1 d . . . . .
H13A H 0.3547 0.4920 0.1750 0.121 Uiso 1 1 calc R U . . .
H13B H 0.2812 0.3412 0.2116 0.121 Uiso 1 1 calc R U . . .
C14 C 0.3793(10) 0.2984(8) 0.0763(4) 0.1124(17) Uani 1 1 d . . . . .
H14A H 0.4929 0.3495 0.0419 0.135 Uiso 1 1 calc R U . . .
H14B H 0.4239 0.1984 0.0787 0.135 Uiso 1 1 calc R U . . .
C15 C 0.1357(11) 0.2765(9) 0.0219(4) 0.126(2) Uani 1 1 d . . . . .
H15A H 0.0218 0.2274 0.0570 0.151 Uiso 1 1 calc R U . . .
H15B H 0.0927 0.3765 0.0185 0.151 Uiso 1 1 calc R U . . .
C16 C 0.1157(14) 0.1844(13) -0.0753(5) 0.160(3) Uani 1 1 d . . . . .
H16A H 0.1625 0.0851 -0.0725 0.192 Uiso 1 1 calc R U . . .
H16B H 0.2248 0.2350 -0.1116 0.192 Uiso 1 1 calc R U . . .
C17 C -0.1308(14) 0.1613(12) -0.1255(5) 0.184(4) Uani 1 1 d . . . . .
H17A H -0.1341 0.1008 -0.1883 0.275 Uiso 1 1 calc R U . . .
H17B H -0.2392 0.1092 -0.0907 0.275 Uiso 1 1 calc R U . . .
H17C H -0.1769 0.2591 -0.1298 0.275 Uiso 1 1 calc R U . . .

loop_
_atom_site_aniso_label
_atom_site_aniso_U_11
_atom_site_aniso_U_22
_atom_site_aniso_U_33
_atom_site_aniso_U_23
_atom_site_aniso_U_13
_atom_site_aniso_U_12
I 0.06298(17) 0.05259(16) 0.0866(2) 0.01711(12) 0.00215(12) 0.00857(11)
N1 0.0522(14) 0.0539(16) 0.0643(16) 0.0115(13) -0.0018(12) 0.0015(12)
N2 0.0643(17) 0.0591(18) 0.080(2) 0.0087(15) 0.0185(14) 0.0025(15)
C3 0.082(2) 0.055(2) 0.081(2) 0.0102(18) 0.0101(19) -0.0036(19)
C4 0.078(2) 0.066(2) 0.077(2) 0.001(2) -0.007(2) 0.021(2)
C5 0.058(2) 0.097(3) 0.074(2) 0.007(2) 0.0068(17) 0.027(2)
C6 0.0514(17) 0.087(3) 0.064(2) 0.0213(19) 0.0043(15) 0.0004(18)
C11 0.078(2) 0.064(2) 0.097(3) 0.020(2) -0.003(2) 0.012(2)
C12 0.100(3) 0.071(3) 0.100(3) 0.003(2) 0.000(3) 0.022(3)
C13 0.116(4) 0.094(4) 0.087(3) 0.005(3) 0.000(3) 0.018(3)
C14 0.116(4) 0.119(4) 0.095(4) 0.009(3) 0.006(3) 0.015(4)
C15 0.128(5) 0.149(6) 0.087(3) 0.008(4) -0.010(3) 0.006(4)
C16 0.142(6) 0.228(9) 0.090(4) 0.007(5) -0.001(4) 0.001(6)
C17 0.150(6) 0.270(12) 0.109(5) 0.014(6) -0.030(4) 0.017(7)

loop_
_atom_type_symbol
_atom_type_description
_atom_type_scat_dispersion_real
_atom_type_scat_dispersion_imag
_atom_type_scat_source
C C 0.0033 0.0016 'International Tables Vol C Tables 4.2.6.8 and 6.1.1.4'
H H 0.0000 0.0000 'International Tables Vol C Tables 4.2.6.8 and 6.1.1.4'
N N 0.0061 0.0033 'International Tables Vol C Tables 4.2.6.8 and 6.1.1.4'
I I -0.4742 1.8119 'International Tables Vol C Tables 4.2.6.8 and 6.1.1.4'

loop_
_geom_angle_atom_site_label_1
_geom_angle_atom_site_label_2
_geom_angle_atom_site_label_3
_geom_angle
_geom_angle_site_symmetry_1
_geom_angle_site_symmetry_3
N2 N1 C6 123.7(3) . .
N2 N1 C11 114.4(3) . .
C6 N1 C11 121.8(3) . .
C3 N2 N1 116.4(3) . .
N2 C3 C4 124.3(4) . .
N2 C3 H3 117.9 . .
C4 C3 H3 117.9 . .
C5 C4 C3 117.4(4) . .
C5 C4 H4 121.3 . .
C3 C4 H4 121.3 . .
C4 C5 C6 118.6(4) . .
C4 C5 H5 120.7 . .
C6 C5 H5 120.7 . .
N1 C6 C5 119.6(4) . .
N1 C6 H6 120.2 . .
C5 C6 H6 120.2 . .
C12 C11 N1 112.7(4) . .
C12 C11 H11A 109.1 . .
N1 C11 H11A 109.1 . .
C12 C11 H11B 109.1 . .
N1 C11 H11B 109.1 . .
H11A C11 H11B 107.8 . .
C11 C12 C13 112.7(4) . .
C11 C12 H12A 109.0 . .
C13 C12 H12A 109.0 . .
C11 C12 H12B 109.0 . .
C13 C12 H12B 109.0 . .
H12A C12 H12B 107.8 . .
C12 C13 C14 114.0(4) . .
C12 C13 H13A 108.7 . .
C14 C13 H13A 108.7 . .
C12 C13 H13B 108.7 . .
C14 C13 H13B 108.7 . .
H13A C13 H13B 107.6 . .
C15 C14 C13 114.1(5) . .
C15 C14 H14A 108.7 . .
C13 C14 H14A 108.7 . .
C15 C14 H14B 108.7 . .
C13 C14 H14B 108.7 . .
H14A C14 H14B 107.6 . .
C16 C15 C14 114.6(6) . .
C16 C15 H15A 108.6 . .
C14 C15 H15A 108.6 . .
C16 C15 H15B 108.6 . .
C14 C15 H15B 108.6 . .
H15A C15 H15B 107.6 . .
C15 C16 C17 112.8(7) . .
C15 C16 H16A 109.0 . .
C17 C16 H16A 109.0 . .
C15 C16 H16B 109.0 . .
C17 C16 H16B 109.0 . .
H16A C16 H16B 107.8 . .
C16 C17 H17A 109.5 . .
C16 C17 H17B 109.5 . .
H17A C17 H17B 109.5 . .
C16 C17 H17C 109.5 . .
H17A C17 H17C 109.5 . .
H17B C17 H17C 109.5 . .

loop_
_geom_bond_atom_site_label_1
_geom_bond_atom_site_label_2
_geom_bond_distance
_geom_bond_site_symmetry_2
N1 N2 1.321(4) .
N1 C6 1.326(4) .
N1 C11 1.480(5) .
N2 C3 1.308(5) .
C3 C4 1.376(6) .
C3 H3 0.9300 .
C4 C5 1.349(6) .
C4 H4 0.9300 .
C5 C6 1.369(6) .
C5 H5 0.9300 .
C6 H6 0.9300 .
C11 C12 1.471(7) .
C11 H11A 0.9700 .
C11 H11B 0.9700 .
C12 C13 1.509(7) .
C12 H12A 0.9700 .
C12 H12B 0.9700 .
C13 C14 1.527(6) .
C13 H13A 0.9700 .
C13 H13B 0.9700 .
C14 C15 1.509(7) .
C14 H14A 0.9700 .
C14 H14B 0.9700 .
C15 C16 1.473(8) .
C15 H15A 0.9700 .
C15 H15B 0.9700 .
C16 C17 1.499(9) .
C16 H16A 0.9700 .
C16 H16B 0.9700 .
C17 H17A 0.9600 .
C17 H17B 0.9600 .
C17 H17C 0.9600 .

loop_
_geom_hbond_atom_site_label_D
_geom_hbond_atom_site_label_H
_geom_hbond_atom_site_label_A
_geom_hbond_distance_DH
_geom_hbond_distance_HA
_geom_hbond_distance_DA
_geom_hbond_angle_DHA
_geom_hbond_site_symmetry_A
C3 H3 I 0.93 3.11 3.739(4) 126.8 2_776
C4 H4 I 0.93 3.08 3.861(4) 143.2 2_676
C5 H5 I 0.93 3.15 3.892(4) 137.8 1_455
C11 H11A I 0.97 3.08 3.808(4) 133.4 2_766
C11 H11B I 0.97 3.04 3.985(5) 164.8 2_666

loop_
_geom_torsion_atom_site_label_1
_geom_torsion_atom_site_label_2
_geom_torsion_atom_site_label_3
_geom_torsion_atom_site_label_4
_geom_torsion
_geom_torsion_site_symmetry_1
_geom_torsion_site_symmetry_2
_geom_torsion_site_symmetry_3
_geom_torsion_site_symmetry_4
C6 N1 N2 C3 -0.7(5) . . . .
C11 N1 N2 C3 -178.0(3) . . . .
N1 N2 C3 C4 -0.6(6) . . . .
N2 C3 C4 C5 0.5(6) . . . .
C3 C4 C5 C6 0.8(6) . . . .
N2 N1 C6 C5 2.0(5) . . . .
C11 N1 C6 C5 179.1(3) . . . .
C4 C5 C6 N1 -2.0(6) . . . .
N2 N1 C11 C12 -61.6(5) . . . .
C6 N1 C11 C12 121.0(4) . . . .
N1 C11 C12 C13 -61.5(6) . . . .
C11 C12 C13 C14 -173.4(5) . . . .
C12 C13 C14 C15 179.0(5) . . . .
C13 C14 C15 C16 -178.9(7) . . . .
C14 C15 C16 C17 178.2(7) . . . .

loop_
_publcif_info_datablock.id
_publcif_info_datablock.publ_exptl
_publcif_info_datablock.publ_geom
_publcif_info_datablock.structure
{6b1ca88a-7872-4396-ba8a-18ac960861e7} y y y

loop_
_publcif_info_exptl_table_extra_item
sin_theta_over_lambda_max

loop_
_publcif_info_tables.block_id
_publcif_info_tables.reference_item
{6b1ca88a-7872-4396-ba8a-18ac960861e7} '_publcif_info_datablock.publ_exptl'
{6b1ca88a-7872-4396-ba8a-18ac960861e7} '_geom_hbond_atom_site_label_D'

loop_
_publcif_info_cif.paper_type
EE
